data_4030858
loop_
_publ_author_name
'Simon, M.'
'Meyer, G.'

_publ_section_title
;
 Action of ammonium chloride and bromide on vanadium, niobium and
 tantalum: synthesis and crystal structures of (NH4)2[V(NH3)X5],
 (NH4)6[{M5(NH)4}X17], (NH4)2[Ta2NX10] (X = Cl, Br)
;
_journal_name_full 'European Journal of Solid State and Inorganic Chemistry'
_journal_page_first 73
_journal_page_last 84
_journal_volume 34
_journal_year 1997
_chemical_formula_sum 'Cl10 H12 N4 Ta2'
_chemical_formula_weight 784.547
_space_group_IT_number 139
_symmetry_cell_setting tetragonal
_symmetry_Int_Tables_number 139
_symmetry_space_group_name_Hall '-I 4 2'
_symmetry_space_group_name_H-M 'I 4/m m m'
_cell_angle_alpha 90
_cell_angle_beta 90
_cell_angle_gamma 90
_cell_formula_units_Z 2
_cell_length_a 6.9899(6)
_cell_length_b 6.9899(6)
_cell_length_c 18.561(3)
_cell_volume 906.87(18)
_diffrn_ambient_temperature 293
_diffrn_radiation_probe x-ray
_diffrn_radiation_type MoK\a
_diffrn_radiation_wavelength 0.71073
_exptl_absorpt_coefficient_mu 13.395
_exptl_crystal_F_000 712
_refine_ls_number_reflns 365
_refine_ls_R_factor_gt 0.0278
_refine_ls_wR_factor_gt 0.0572
_cod_data_source_file EJSSIC-1997-34-73-84-4.cif
_cod_data_source_block compound-4
_cod_original_cell_volume 906.9(2)
_cod_original_formula_sum 'H12 Cl10 N4 Ta2'
_cod_database_code 4030858

loop_
_symmetry_equiv_pos_site_id
_symmetry_equiv_pos_as_xyz
1 x,y,z
2 -y,x,z
3 -x,-y,z
4 y,-x,z
5 x,-y,-z
6 y,x,-z
7 -x,y,-z
8 -y,-x,-z
9 -x,-y,-z
10 y,-x,-z
11 x,y,-z
12 -y,x,-z
13 -x,y,z
14 -y,-x,z
15 x,-y,z
16 y,x,z
17 1/2+x,1/2+y,1/2+z
18 1/2-y,1/2+x,1/2+z
19 1/2-x,1/2-y,1/2+z
20 1/2+y,1/2-x,1/2+z
21 1/2+x,1/2-y,1/2-z
22 1/2+y,1/2+x,1/2-z
23 1/2-x,1/2+y,1/2-z
24 1/2-y,1/2-x,1/2-z
25 1/2-x,1/2-y,1/2-z
26 1/2+y,1/2-x,1/2-z
27 1/2+x,1/2+y,1/2-z
28 1/2-y,1/2+x,1/2-z
29 1/2-x,1/2+y,1/2+z
30 1/2-y,1/2-x,1/2+z
31 1/2+x,1/2-y,1/2+z
32 1/2+y,1/2+x,1/2+z

loop_
_atom_site_label
_atom_site_type_symbol
_atom_site_thermal_displace_type
_atom_site_fract_x
_atom_site_fract_y
_atom_site_fract_z
_atom_site_occupancy
_atom_site_U_iso_or_equiv
_atom_site_attached_hydrogens
Ta Ta Uiso 0.00000 0.00000 0.09958(3) 1.000 0.0270(2) 0
Cl1 Cl Uiso 0.2382(2) 0.2382(2) 0.11130(10) 1.000 0.0809(10) 0
Cl2 Cl Uiso 0.00000 0.00000 0.2382(2) 1.000 0.0410(9) 0
N1 N Uiso 0.00000 0.00000 0.00000 1.000 0.043(5) 0
N2 N Uiso 0.00000 0.00000 0.50000 1.000 0.045(5) 4
N3 N Uiso 0.00000 0.50000 0.25000 1.000 0.046(3) 4

loop_
_atom_type_symbol
_atom_type_description
_atom_type_scat_dispersion_real
_atom_type_scat_dispersion_imag
_atom_type_scat_source
Cl Cl 0.1484 0.1585 'International Tables Vol C Tables 4.2.6.8 and 6.1.1.4'
N N 0.0061 0.0033 'International Tables Vol C Tables 4.2.6.8 and 6.1.1.4'
Ta Ta -0.7052 6.5227 'International Tables Vol C Tables 4.2.6.8 and 6.1.1.4'

loop_
_geom_angle_atom_site_label_1
_geom_angle_atom_site_label_2
_geom_angle_atom_site_label_3
_geom_angle
_geom_angle_site_symmetry_1
_geom_angle_site_symmetry_3
_geom_angle_publ_flag
Cl1 Ta Cl2 84.72(5) . . yes
Cl1 Ta N1 95.28(5) . . yes
Cl1 Ta Cl1 89.52(5) . 2_555 yes
Cl1 Ta Cl1 169.44(7) . 3_555 yes
Cl1 Ta Cl1 89.52(5) . 4_555 yes
Cl2 Ta N1 180.00(1) . . yes
Cl1 Ta Cl2 84.72(5) 2_555 . yes
Cl1 Ta Cl2 84.72(5) 3_555 . yes
Cl1 Ta Cl2 84.72(5) 4_555 . yes
Cl1 Ta N1 95.28(5) 2_555 . yes
Cl1 Ta N1 95.28(5) 3_555 . yes
Cl1 Ta N1 95.28(5) 4_555 . yes
Cl1 Ta Cl1 89.52(5) 2_555 3_555 yes
Cl1 Ta Cl1 169.44(7) 2_555 4_555 yes
Cl1 Ta Cl1 89.52(5) 3_555 4_555 yes
Ta N1 Ta 180.00 . 5_555 yes

loop_
_geom_bond_atom_site_label_1
_geom_bond_atom_site_label_2
_geom_bond_distance
_geom_bond_site_symmetry_2
_geom_bond_publ_flag
Ta Cl1 2.3647(15) . yes
Ta Cl2 2.573(4) . yes
Ta N1 1.8483(6) . yes
Ta Cl1 2.3647(15) 2_555 yes
Ta Cl1 2.3647(15) 3_555 yes
Ta Cl1 2.3647(15) 4_555 yes
